data_1503687
loop_
_publ_author_name
'Li, Yong-Li'
'Yang, Xian-Wen'
'Li, Su-Mei'
'Shen, Yun-Heng'
'Zeng, Hua-Wu'
'Liu, Xiao-Hua'
'Tang, Jian'
'Zhang, Wei-Dong'

_publ_section_title
;
 Terpenoid constituents of Abies chensiensis with potential
 anti-inflammatory activity.
;
_journal_issue 6
_journal_name_full 'Journal of natural products'
_journal_page_first 1065
_journal_page_last 1068
_journal_paper_doi 10.1021/np800790h
_journal_volume 72
_journal_year 2009
_chemical_formula_sum 'C30 H46 O4'
_chemical_formula_weight 470.67
_chemical_name_systematic
; 
 ? 
;
_space_group_IT_number 19
_symmetry_cell_setting orthorhombic
_symmetry_space_group_name_Hall 'P 2ac 2ab'
_symmetry_space_group_name_H-M 'P 21 21 21'
_atom_sites_solution_hydrogens geom
_atom_sites_solution_primary direct
_atom_sites_solution_secondary difmap
_audit_creation_method SHELXL-97
_cell_angle_alpha 90.00
_cell_angle_beta 90.00
_cell_angle_gamma 90.00
_cell_formula_units_Z 4
_cell_length_a 7.222(3)
_cell_length_b 15.037(7)
_cell_length_c 24.038(11)
_cell_measurement_reflns_used 996
_cell_measurement_temperature 293(2)
_cell_measurement_theta_max 21.141
_cell_measurement_theta_min 3.242
_cell_volume 2610(2)
_computing_cell_refinement 'Bruker SMART'
_computing_data_collection 'Bruker SMART'
_computing_data_reduction 'Bruker SHELXTL'
_computing_molecular_graphics 'Bruker SHELXTL'
_computing_publication_material 'Bruker SHELXTL'
_computing_structure_refinement 'SHELXL-97 (Sheldrick, 1997)'
_computing_structure_solution 'SHELXS-97 (Sheldrick, 1990)'
_diffrn_ambient_temperature 293(2)
_diffrn_measured_fraction_theta_full 1.000
_diffrn_measured_fraction_theta_max 1.000
_diffrn_measurement_device_type 'CCD area detector'
_diffrn_measurement_method 'phi and omega scans'
_diffrn_radiation_monochromator graphite
_diffrn_radiation_source 'fine-focus sealed tube'
_diffrn_radiation_type MoK\a
_diffrn_radiation_wavelength 0.71073
_diffrn_reflns_av_R_equivalents 0.0814
_diffrn_reflns_av_sigmaI/netI 0.0818
_diffrn_reflns_limit_h_max 8
_diffrn_reflns_limit_h_min -8
_diffrn_reflns_limit_k_max 17
_diffrn_reflns_limit_k_min -14
_diffrn_reflns_limit_l_max 28
_diffrn_reflns_limit_l_min -26
_diffrn_reflns_number 10713
_diffrn_reflns_theta_full 25.00
_diffrn_reflns_theta_max 25.00
_diffrn_reflns_theta_min 1.60
_exptl_absorpt_coefficient_mu 0.077
_exptl_absorpt_correction_T_max 0.9939
_exptl_absorpt_correction_T_min 0.9885
_exptl_absorpt_correction_type multi-scan
_exptl_absorpt_process_details sadabs
_exptl_crystal_colour colorless
_exptl_crystal_density_diffrn 1.198
_exptl_crystal_density_method 'not measured'
_exptl_crystal_description block
_exptl_crystal_F_000 1032
_exptl_crystal_size_max 0.15
_exptl_crystal_size_mid 0.10
_exptl_crystal_size_min 0.08
_refine_diff_density_max 0.292
_refine_diff_density_min -0.200
_refine_diff_density_rms 0.048
_refine_ls_abs_structure_details 'Flack H D (1983), Acta Cryst. A39, 876-881'
_refine_ls_abs_structure_Flack -2.0(18)
_refine_ls_extinction_method none
_refine_ls_goodness_of_fit_ref 0.969
_refine_ls_hydrogen_treatment constr
_refine_ls_matrix_type full
_refine_ls_number_parameters 307
_refine_ls_number_reflns 4568
_refine_ls_number_restraints 0
_refine_ls_restrained_S_all 0.969
_refine_ls_R_factor_all 0.0875
_refine_ls_R_factor_gt 0.0566
_refine_ls_shift/su_max 0.001
_refine_ls_shift/su_mean 0.000
_refine_ls_structure_factor_coef Fsqd
_refine_ls_weighting_details 'calc w=1/[\s^2^(Fo^2^)+(0.0756P)^2^+0.0000P] where P=(Fo^2^+2Fc^2^)/3'
_refine_ls_weighting_scheme calc
_refine_ls_wR_factor_gt 0.1271
_refine_ls_wR_factor_ref 0.1457
_reflns_number_gt 3117
_reflns_number_total 4568
_reflns_threshold_expression >2sigma(I)
_cod_data_source_file np800790h_si_002.cif
_cod_data_source_block f81023b
_cod_depositor_comments
;
The following automatic conversions were performed:

'_symmetry_cell_setting' value 'Orthorhombic' changed to
'orthorhombic' according to
/home/saulius/struct/CIF-dictionaries/cif_core.dic dictionary named
'cif_core.dic' version 2.4.2 from 2011-04-26.

Automatic conversion script
Id: cif_fix_values 1715 2011-07-08 13:25:40Z adriana 
;
_cod_original_sg_symbol_H-M P2(1)2(1)2(1)
_cod_database_code 1503687

loop_
_symmetry_equiv_pos_as_xyz
'x, y, z'
'-x+1/2, -y, z+1/2'
'-x, y+1/2, -z+1/2'
'x+1/2, -y+1/2, -z'

loop_
_atom_site_label
_atom_site_type_symbol
_atom_site_fract_x
_atom_site_fract_y
_atom_site_fract_z
_atom_site_U_iso_or_equiv
_atom_site_adp_type
_atom_site_occupancy
_atom_site_symmetry_multiplicity
_atom_site_calc_flag
_atom_site_refinement_flags
O1 O 1.1533(5) 1.05125(18) 0.79320(13) 0.1038(11) Uani 1 1 d .
O2 O 0.7736(3) 0.41485(12) 0.90854(8) 0.0469(5) Uani 1 1 d .
H2C H 0.8771 0.4033 0.8965 0.070 Uiso 1 1 calc R
O3 O 0.6139(5) 0.15618(17) 1.15123(11) 0.0825(9) Uani 1 1 d .
O4 O 0.6571(3) 0.27340(14) 1.09768(9) 0.0590(6) Uani 1 1 d .
C1 C 1.1021(5) 0.81436(18) 0.78963(12) 0.0464(8) Uani 1 1 d .
H1A H 1.0365 0.7767 0.7634 0.056 Uiso 1 1 calc R
H1B H 1.2192 0.7858 0.7981 0.056 Uiso 1 1 calc R
C2 C 1.1416(5) 0.9047(2) 0.76163(14) 0.0588(9) Uani 1 1 d .
H2A H 1.2747 0.9123 0.7591 0.071 Uiso 1 1 calc R
H2B H 1.0934 0.9028 0.7240 0.071 Uiso 1 1 calc R
C3 C 1.0625(5) 0.9837(2) 0.79011(13) 0.0575(9) Uani 1 1 d .
C4 C 0.8681(5) 0.97796(19) 0.81374(13) 0.0517(8) Uani 1 1 d .
C5 C 0.8189(4) 0.87990(17) 0.82973(11) 0.0411(7) Uani 1 1 d .
H5A H 0.7621 0.8538 0.7965 0.049 Uiso 1 1 calc R
C6 C 0.6729(5) 0.87397(19) 0.87515(13) 0.0484(8) Uani 1 1 d .
H6A H 0.5701 0.9129 0.8661 0.058 Uiso 1 1 calc R
H6B H 0.7255 0.8935 0.9102 0.058 Uiso 1 1 calc R
C7 C 0.6032(4) 0.77883(19) 0.88089(14) 0.0488(8) Uani 1 1 d .
H7A H 0.5354 0.7735 0.9156 0.059 Uiso 1 1 calc R
H7B H 0.5178 0.7664 0.8508 0.059 Uiso 1 1 calc R
C8 C 0.7550(4) 0.71053(18) 0.88007(11) 0.0373(7) Uani 1 1 d .
C9 C 0.9258(4) 0.72766(18) 0.86160(10) 0.0358(7) Uani 1 1 d .
C10 C 0.9883(4) 0.82081(17) 0.84315(11) 0.0360(6) Uani 1 1 d .
C11 C 1.0739(5) 0.65675(19) 0.85994(13) 0.0494(8) Uani 1 1 d .
H11A H 1.1811 0.6792 0.8798 0.059 Uiso 1 1 calc R
H11B H 1.1106 0.6487 0.8214 0.059 Uiso 1 1 calc R
C12 C 1.0266(4) 0.56511(18) 0.88383(12) 0.0404(7) Uani 1 1 d .
H12A H 0.9877 0.5260 0.8539 0.048 Uiso 1 1 calc R
H12B H 1.1362 0.5396 0.9008 0.048 Uiso 1 1 calc R
C13 C 0.8736(4) 0.57130(17) 0.92681(10) 0.0341(6) Uani 1 1 d .
C14 C 0.7034(4) 0.61689(17) 0.89791(11) 0.0368(7) Uani 1 1 d .
C15 C 0.5546(4) 0.60546(19) 0.94265(12) 0.0446(7) Uani 1 1 d .
H15A H 0.4316 0.6111 0.9269 0.054 Uiso 1 1 calc R
H15B H 0.5693 0.6492 0.9720 0.054 Uiso 1 1 calc R
C16 C 0.5879(4) 0.51045(19) 0.96484(13) 0.0461(8) Uani 1 1 d .
H16A H 0.5696 0.5091 1.0048 0.055 Uiso 1 1 calc R
H16B H 0.5008 0.4695 0.9479 0.055 Uiso 1 1 calc R
C17 C 0.7880(4) 0.48230(17) 0.95067(11) 0.0385(7) Uani 1 1 d .
C18 C 0.9406(4) 0.62868(19) 0.97583(12) 0.0449(8) Uani 1 1 d .
H18A H 0.9941 0.6827 0.9619 0.067 Uiso 1 1 calc R
H18B H 1.0320 0.5965 0.9967 0.067 Uiso 1 1 calc R
H18C H 0.8377 0.6427 0.9995 0.067 Uiso 1 1 calc R
C19 C 1.1072(5) 0.8608(2) 0.88989(12) 0.0496(8) Uani 1 1 d .
H19A H 1.2102 0.8222 0.8974 0.074 Uiso 1 1 calc R
H19B H 1.0335 0.8670 0.9229 0.074 Uiso 1 1 calc R
H19C H 1.1520 0.9181 0.8786 0.074 Uiso 1 1 calc R
C20 C 0.8858(4) 0.44051(19) 1.00194(12) 0.0436(7) Uani 1 1 d .
H20A H 0.8800 0.4840 1.0322 0.052 Uiso 1 1 calc R
C21 C 1.0901(4) 0.4185(2) 0.99226(14) 0.0564(9) Uani 1 1 d .
H21A H 1.1422 0.3941 1.0257 0.085 Uiso 1 1 calc R
H21B H 1.1557 0.4717 0.9823 0.085 Uiso 1 1 calc R
H21C H 1.1006 0.3758 0.9627 0.085 Uiso 1 1 calc R
C22 C 0.7804(5) 0.35703(19) 1.02122(13) 0.0503(8) Uani 1 1 d .
H22A H 0.6490 0.3667 1.0154 0.060 Uiso 1 1 calc R
H22B H 0.8172 0.3074 0.9979 0.060 Uiso 1 1 calc R
C23 C 0.8108(5) 0.3317(2) 1.08130(13) 0.0535(9) Uani 1 1 d .
H23A H 0.8113 0.3852 1.1046 0.064 Uiso 1 1 calc R
C24 C 0.9844(6) 0.2745(2) 1.09413(16) 0.0696(11) Uani 1 1 d .
H24A H 1.0176 0.2375 1.0626 0.084 Uiso 1 1 calc R
H24B H 1.0893 0.3114 1.1041 0.084 Uiso 1 1 calc R
C25 C 0.9212(6) 0.2191(2) 1.14262(14) 0.0619(10) Uani 1 1 d .
H25A H 0.9778 0.1600 1.1401 0.074 Uiso 1 1 calc R
C26 C 0.7180(6) 0.2110(2) 1.13297(13) 0.0568(9) Uani 1 1 d .
C27 C 0.9613(7) 0.2575(3) 1.19862(16) 0.0947(15) Uani 1 1 d .
H27A H 0.9177 0.2176 1.2269 0.142 Uiso 1 1 calc R
H27B H 0.8994 0.3137 1.2023 0.142 Uiso 1 1 calc R
H27C H 1.0923 0.2659 1.2027 0.142 Uiso 1 1 calc R
C28 C 0.7378(6) 1.0083(3) 0.76654(17) 0.0797(12) Uani 1 1 d .
H28A H 0.7651 1.0688 0.7569 0.119 Uiso 1 1 calc R
H28B H 0.6116 1.0039 0.7788 0.119 Uiso 1 1 calc R
H28C H 0.7557 0.9709 0.7346 0.119 Uiso 1 1 calc R
C29 C 0.8508(7) 1.0441(2) 0.86190(15) 0.0763(12) Uani 1 1 d .
H29A H 0.9306 1.0261 0.8918 0.114 Uiso 1 1 calc R
H29B H 0.7250 1.0454 0.8747 0.114 Uiso 1 1 calc R
H29C H 0.8861 1.1023 0.8494 0.114 Uiso 1 1 calc R
C30 C 0.6329(5) 0.5703(2) 0.84466(12) 0.0508(8) Uani 1 1 d .
H30A H 0.5287 0.6023 0.8301 0.076 Uiso 1 1 calc R
H30B H 0.5962 0.5105 0.8534 0.076 Uiso 1 1 calc R
H30C H 0.7300 0.5690 0.8174 0.076 Uiso 1 1 calc R

loop_
_atom_site_aniso_label
_atom_site_aniso_U_11
_atom_site_aniso_U_22
_atom_site_aniso_U_33
_atom_site_aniso_U_23
_atom_site_aniso_U_13
_atom_site_aniso_U_12
O1 0.128(3) 0.0623(17) 0.121(2) -0.0168(16) 0.056(2) -0.0398(19)
O2 0.0557(14) 0.0389(11) 0.0460(11) -0.0062(9) 0.0009(10) -0.0046(10)
O3 0.100(2) 0.0741(17) 0.0736(16) 0.0240(14) -0.0009(17) -0.0392(17)
O4 0.0575(15) 0.0559(13) 0.0635(14) 0.0134(12) 0.0006(12) -0.0143(12)
C1 0.053(2) 0.0416(17) 0.0448(17) 0.0020(13) 0.0102(15) 0.0006(15)
C2 0.070(2) 0.0512(19) 0.0554(19) 0.0043(15) 0.0165(18) -0.0016(18)
C3 0.079(3) 0.0416(19) 0.0519(19) 0.0009(15) 0.0081(18) -0.0134(18)
C4 0.067(2) 0.0353(16) 0.0531(18) 0.0032(14) 0.0118(17) 0.0020(16)
C5 0.0498(18) 0.0355(15) 0.0380(15) 0.0004(12) -0.0031(14) 0.0017(14)
C6 0.0433(19) 0.0431(17) 0.0589(18) 0.0071(14) 0.0054(16) 0.0109(15)
C7 0.0398(18) 0.0464(18) 0.0601(18) 0.0061(15) 0.0058(16) 0.0052(15)
C8 0.0386(18) 0.0355(15) 0.0378(14) 0.0002(12) -0.0034(13) 0.0034(13)
C9 0.0409(18) 0.0348(15) 0.0316(14) 0.0001(11) 0.0012(12) 0.0010(13)
C10 0.0367(16) 0.0358(15) 0.0354(14) -0.0010(11) 0.0034(13) 0.0004(13)
C11 0.049(2) 0.0418(17) 0.058(2) 0.0085(14) 0.0167(15) 0.0061(14)
C12 0.0386(17) 0.0370(15) 0.0455(16) 0.0002(13) 0.0034(14) 0.0044(13)
C13 0.0338(16) 0.0312(14) 0.0372(14) -0.0009(11) 0.0015(12) -0.0018(13)
C14 0.0354(16) 0.0343(15) 0.0407(15) -0.0003(11) 0.0022(13) -0.0011(13)
C15 0.0354(17) 0.0487(18) 0.0498(18) 0.0041(14) 0.0044(14) -0.0008(14)
C16 0.0456(19) 0.0431(18) 0.0496(17) -0.0004(14) 0.0048(15) -0.0061(15)
C17 0.0441(18) 0.0334(15) 0.0378(15) -0.0034(12) 0.0008(13) -0.0054(13)
C18 0.0510(19) 0.0392(17) 0.0445(16) 0.0003(13) -0.0051(14) -0.0073(14)
C19 0.050(2) 0.0533(19) 0.0451(17) -0.0006(14) -0.0072(15) -0.0037(16)
C20 0.0488(19) 0.0394(16) 0.0426(16) 0.0034(13) 0.0012(14) -0.0036(15)
C21 0.055(2) 0.059(2) 0.055(2) 0.0158(16) -0.0078(17) 0.0005(17)
C22 0.058(2) 0.0420(17) 0.0506(18) 0.0037(14) -0.0024(16) -0.0084(16)
C23 0.067(2) 0.0388(16) 0.0550(19) 0.0037(14) 0.0018(18) -0.0155(16)
C24 0.069(3) 0.067(2) 0.072(2) 0.017(2) 0.004(2) 0.002(2)
C25 0.068(3) 0.052(2) 0.065(2) 0.0105(17) 0.0076(19) -0.0015(18)
C26 0.073(3) 0.0455(19) 0.0518(19) 0.0066(16) 0.0028(18) -0.0158(19)
C27 0.108(4) 0.103(3) 0.073(3) 0.030(2) -0.030(3) -0.026(3)
C28 0.087(3) 0.065(2) 0.087(3) 0.034(2) -0.003(2) 0.013(2)
C29 0.111(3) 0.0388(19) 0.079(3) -0.0074(16) 0.027(3) -0.001(2)
C30 0.057(2) 0.0484(18) 0.0473(17) -0.0009(14) -0.0089(16) -0.0067(17)

loop_
_atom_type_symbol
_atom_type_description
_atom_type_scat_dispersion_real
_atom_type_scat_dispersion_imag
_atom_type_scat_source
C C 0.0033 0.0016 'International Tables Vol C Tables 4.2.6.8 and 6.1.1.4'
H H 0.0000 0.0000 'International Tables Vol C Tables 4.2.6.8 and 6.1.1.4'
O O 0.0106 0.0060 'International Tables Vol C Tables 4.2.6.8 and 6.1.1.4'

loop_
_geom_angle_atom_site_label_1
_geom_angle_atom_site_label_2
_geom_angle_atom_site_label_3
_geom_angle
C17 O2 H2C 109.5
C26 O4 C23 109.9(3)
C10 C1 C2 114.2(2)
C10 C1 H1A 108.7
C2 C1 H1A 108.7
C10 C1 H1B 108.7
C2 C1 H1B 108.7
H1A C1 H1B 107.6
C3 C2 C1 115.6(3)
C3 C2 H2A 108.4
C1 C2 H2A 108.4
C3 C2 H2B 108.4
C1 C2 H2B 108.4
H2A C2 H2B 107.4
O1 C3 C2 119.4(3)
O1 C3 C4 121.7(3)
C2 C3 C4 118.8(3)
C3 C4 C29 108.7(3)
C3 C4 C28 105.8(3)
C29 C4 C28 108.3(3)
C3 C4 C5 110.9(3)
C29 C4 C5 114.1(2)
C28 C4 C5 108.7(3)
C6 C5 C10 111.4(2)
C6 C5 C4 112.9(2)
C10 C5 C4 114.4(3)
C6 C5 H5A 105.8
C10 C5 H5A 105.8
C4 C5 H5A 105.8
C5 C6 C7 110.4(2)
C5 C6 H6A 109.6
C7 C6 H6A 109.6
C5 C6 H6B 109.6
C7 C6 H6B 109.6
H6A C6 H6B 108.1
C8 C7 C6 113.6(3)
C8 C7 H7A 108.8
C6 C7 H7A 108.8
C8 C7 H7B 108.8
C6 C7 H7B 108.8
H7A C7 H7B 107.7
C9 C8 C7 123.1(3)
C9 C8 C14 119.9(2)
C7 C8 C14 116.9(2)
C8 C9 C11 121.8(3)
C8 C9 C10 122.9(3)
C11 C9 C10 115.3(2)
C1 C10 C19 109.9(2)
C1 C10 C9 110.0(2)
C19 C10 C9 108.0(2)
C1 C10 C5 106.6(2)
C19 C10 C5 111.7(2)
C9 C10 C5 110.6(2)
C9 C11 C12 117.8(3)
C9 C11 H11A 107.8
C12 C11 H11A 107.8
C9 C11 H11B 107.8
C12 C11 H11B 107.8
H11A C11 H11B 107.2
C13 C12 C11 111.3(2)
C13 C12 H12A 109.4
C11 C12 H12A 109.4
C13 C12 H12B 109.4
C11 C12 H12B 109.4
H12A C12 H12B 108.0
C12 C13 C18 109.1(2)
C12 C13 C14 107.2(2)
C18 C13 C14 109.9(2)
C12 C13 C17 118.7(2)
C18 C13 C17 108.6(2)
C14 C13 C17 103.0(2)
C8 C14 C15 118.4(2)
C8 C14 C30 105.5(2)
C15 C14 C30 107.4(3)
C8 C14 C13 109.8(2)
C15 C14 C13 100.9(2)
C30 C14 C13 115.2(2)
C14 C15 C16 103.7(2)
C14 C15 H15A 111.0
C16 C15 H15A 111.0
C14 C15 H15B 111.0
C16 C15 H15B 111.0
H15A C15 H15B 109.0
C17 C16 C15 108.9(2)
C17 C16 H16A 109.9
C15 C16 H16A 109.9
C17 C16 H16B 109.9
C15 C16 H16B 109.9
H16A C16 H16B 108.3
O2 C17 C16 106.3(2)
O2 C17 C20 107.9(2)
C16 C17 C20 111.2(2)
O2 C17 C13 111.7(2)
C16 C17 C13 102.3(2)
C20 C17 C13 116.9(2)
C13 C18 H18A 109.5
C13 C18 H18B 109.5
H18A C18 H18B 109.5
C13 C18 H18C 109.5
H18A C18 H18C 109.5
H18B C18 H18C 109.5
C10 C19 H19A 109.5
C10 C19 H19B 109.5
H19A C19 H19B 109.5
C10 C19 H19C 109.5
H19A C19 H19C 109.5
H19B C19 H19C 109.5
C21 C20 C22 110.3(3)
C21 C20 C17 113.9(2)
C22 C20 C17 110.1(2)
C21 C20 H20A 107.4
C22 C20 H20A 107.4
C17 C20 H20A 107.4
C20 C21 H21A 109.5
C20 C21 H21B 109.5
H21A C21 H21B 109.5
C20 C21 H21C 109.5
H21A C21 H21C 109.5
H21B C21 H21C 109.5
C23 C22 C20 114.9(3)
C23 C22 H22A 108.5
C20 C22 H22A 108.5
C23 C22 H22B 108.5
C20 C22 H22B 108.5
H22A C22 H22B 107.5
O4 C23 C22 107.3(3)
O4 C23 C24 103.1(2)
C22 C23 C24 116.6(3)
O4 C23 H23A 109.8
C22 C23 H23A 109.8
C24 C23 H23A 109.8
C25 C24 C23 102.5(3)
C25 C24 H24A 111.3
C23 C24 H24A 111.3
C25 C24 H24B 111.3
C23 C24 H24B 111.3
H24A C24 H24B 109.2
C26 C25 C27 111.2(3)
C26 C25 C24 102.9(3)
C27 C25 C24 115.2(3)
C26 C25 H25A 109.1
C27 C25 H25A 109.1
C24 C25 H25A 109.1
O3 C26 O4 120.5(4)
O3 C26 C25 128.0(4)
O4 C26 C25 111.4(3)
C25 C27 H27A 109.5
C25 C27 H27B 109.5
H27A C27 H27B 109.5
C25 C27 H27C 109.5
H27A C27 H27C 109.5
H27B C27 H27C 109.5
C4 C28 H28A 109.5
C4 C28 H28B 109.5
H28A C28 H28B 109.5
C4 C28 H28C 109.5
H28A C28 H28C 109.5
H28B C28 H28C 109.5
C4 C29 H29A 109.5
C4 C29 H29B 109.5
H29A C29 H29B 109.5
C4 C29 H29C 109.5
H29A C29 H29C 109.5
H29B C29 H29C 109.5
C14 C30 H30A 109.5
C14 C30 H30B 109.5
H30A C30 H30B 109.5
C14 C30 H30C 109.5
H30A C30 H30C 109.5
H30B C30 H30C 109.5

loop_
_geom_bond_atom_site_label_1
_geom_bond_atom_site_label_2
_geom_bond_distance
O1 C3 1.210(4)
O2 C17 1.437(3)
O2 H2C 0.8200
O3 C26 1.198(4)
O4 C26 1.339(4)
O4 C23 1.468(4)
C1 C10 1.529(4)
C1 C2 1.543(4)
C1 H1A 0.9700
C1 H1B 0.9700
C2 C3 1.486(4)
C2 H2A 0.9700
C2 H2B 0.9700
C3 C4 1.517(5)
C4 C29 1.532(4)
C4 C28 1.543(5)
C4 C5 1.565(4)
C5 C6 1.521(4)
C5 C10 1.546(4)
C5 H5A 0.9800
C6 C7 1.523(4)
C6 H6A 0.9700
C6 H6B 0.9700
C7 C8 1.502(4)
C7 H7A 0.9700
C7 H7B 0.9700
C8 C9 1.336(4)
C8 C14 1.518(4)
C9 C11 1.511(4)
C9 C10 1.537(4)
C10 C19 1.536(4)
C11 C12 1.531(4)
C11 H11A 0.9700
C11 H11B 0.9700
C12 C13 1.515(4)
C12 H12A 0.9700
C12 H12B 0.9700
C13 C18 1.539(4)
C13 C14 1.569(4)
C13 C17 1.582(4)
C14 C15 1.530(4)
C14 C30 1.546(4)
C15 C16 1.544(4)
C15 H15A 0.9700
C15 H15B 0.9700
C16 C17 1.544(4)
C16 H16A 0.9700
C16 H16B 0.9700
C17 C20 1.553(4)
C18 H18A 0.9600
C18 H18B 0.9600
C18 H18C 0.9600
C19 H19A 0.9600
C19 H19B 0.9600
C19 H19C 0.9600
C20 C21 1.530(4)
C20 C22 1.540(4)
C20 H20A 0.9800
C21 H21A 0.9600
C21 H21B 0.9600
C21 H21C 0.9600
C22 C23 1.510(4)
C22 H22A 0.9700
C22 H22B 0.9700
C23 C24 1.551(5)
C23 H23A 0.9800
C24 C25 1.504(5)
C24 H24A 0.9700
C24 H24B 0.9700
C25 C26 1.491(6)
C25 C27 1.493(5)
C25 H25A 0.9800
C27 H27A 0.9600
C27 H27B 0.9600
C27 H27C 0.9600
C28 H28A 0.9600
C28 H28B 0.9600
C28 H28C 0.9600
C29 H29A 0.9600
C29 H29B 0.9600
C29 H29C 0.9600
C30 H30A 0.9600
C30 H30B 0.9600
C30 H30C 0.9600
